data_8000549
loop_
_publ_author_name
'Sakamaki, Daisuke'
'Tanaka, Shunya'
'Tanaka, Katsuki'
'Takino, Mayu'
'Gon, Masayuki'
'Tanaka, Kazuo'
'Hirose, Takashi'
'Hirobe, Daichi'
'Yamamoto, Hiroshi M.'
'Fujiwara, Hideki'

_publ_section_title
;
 Double Heterohelicenes Composed of Benzo[<i>b</i>]- and
 Dibenzo[<i>b</i>,<i>i</i>]phenoxazine: A Comprehensive Comparison of
 Their Electronic and Chiroptical Properties.
;
_journal_issue 38
_journal_name_full 'The journal of physical chemistry letters'
_journal_page_first 9283
_journal_page_last 9292
_journal_paper_doi 10.1021/acs.jpclett.1c02896
_journal_volume 12
_journal_year 2021
_chemical_absolute_configuration 'CHOOSE rm ad rmad syn or unk'
_chemical_formula_moiety 'C70 H50 N4 O4'
_chemical_formula_sum 'C70 H50 N4 O4'
_chemical_formula_weight 1011.19
_space_group_crystal_system monoclinic
_space_group_IT_number 4
_space_group_name_Hall 'P 2yb'
_space_group_name_H-M_alt 'P 1 21 1'
_atom_sites_solution_hydrogens geom
_atom_sites_solution_primary direct
_atom_sites_solution_secondary difmap
_cell_angle_alpha 90.0000
_cell_angle_beta 93.931(2)
_cell_angle_gamma 90.0000
_cell_formula_units_Z 2
_cell_length_a 10.7291(2)
_cell_length_b 12.2843(3)
_cell_length_c 19.3087(4)
_cell_measurement_reflns_used 14129
_cell_measurement_temperature 296
_cell_measurement_theta_max 30.08
_cell_measurement_theta_min 2.19
_cell_volume 2538.89(9)
_computing_cell_refinement 'CrysAlisPro 1.171.39.43a (Rigaku OD, 2018)'
_computing_data_collection 'CrysAlisPro 1.171.39.43a (Rigaku OD, 2018)'
_computing_data_reduction 'CrysAlisPro 1.171.39.43a (Rigaku OD, 2018)'
_computing_molecular_graphics 'CrystalStructure 4.3'
_computing_publication_material 'CrystalStructure 4.3 (Rigaku, 2018)'
_computing_structure_refinement 'SHELXL Version 2017/1 (Sheldrick, 2008)'
_computing_structure_solution 'SHELXT Version 2014/5 (Sheldrick, 2014)'
_diffrn_ambient_temperature 296
_diffrn_detector_area_resol_mean 5.811
_diffrn_measured_fraction_theta_full 0.999
_diffrn_measured_fraction_theta_max 0.911
_diffrn_measurement_device_type 'Rigaku XtaLAB PRO'
_diffrn_measurement_method \w
_diffrn_radiation_type 'Mo K\a'
_diffrn_radiation_wavelength 0.71073
_diffrn_reflns_av_R_equivalents 0.0289
_diffrn_reflns_av_unetI/netI 0.0395
_diffrn_reflns_Laue_measured_fraction_full 0.999
_diffrn_reflns_Laue_measured_fraction_max 0.911
_diffrn_reflns_limit_h_max 15
_diffrn_reflns_limit_h_min -15
_diffrn_reflns_limit_k_max 16
_diffrn_reflns_limit_k_min -17
_diffrn_reflns_limit_l_max 23
_diffrn_reflns_limit_l_min -27
_diffrn_reflns_number 36471
_diffrn_reflns_point_group_measured_fraction_full 0.999
_diffrn_reflns_point_group_measured_fraction_max 0.868
_diffrn_reflns_theta_full 25.242
_diffrn_reflns_theta_max 30.364
_diffrn_reflns_theta_min 2.239
_diffrn_standards_number 0
_exptl_absorpt_coefficient_mu 0.082
_exptl_absorpt_correction_T_max 0.996
_exptl_absorpt_correction_T_min 0.927
_exptl_absorpt_correction_type multi-scan
_exptl_absorpt_process_details
;
CrysAlisPro 1.171.39.43a (Rigaku Oxford Diffraction, 2018)
Empirical absorption correction using spherical harmonics,
 implemented in SCALE3 ABSPACK scaling algorithm.
;
_exptl_crystal_colour yellow
_exptl_crystal_density_diffrn 1.323
_exptl_crystal_density_method 'not measured'
_exptl_crystal_description block
_exptl_crystal_F_000 1060.00
_exptl_crystal_size_max 0.200
_exptl_crystal_size_mid 0.100
_exptl_crystal_size_min 0.050
_refine_diff_density_max 0.22
_refine_diff_density_min -0.20
_refine_ls_abs_structure_details
;
 Flack x determined using 3708 quotients [(I+)-(I-)]/[(I+)+(I-)]
 (Parsons, Flack and Wagner, Acta Cryst. B69 (2013) 249-259).
;
_refine_ls_abs_structure_Flack -0.2(4)
_refine_ls_extinction_method none
_refine_ls_goodness_of_fit_ref 1.043
_refine_ls_hydrogen_treatment constr
_refine_ls_number_parameters 703
_refine_ls_number_reflns 13299
_refine_ls_number_restraints 1
_refine_ls_R_factor_all 0.0665
_refine_ls_R_factor_gt 0.0452
_refine_ls_shift/su_max 0.011
_refine_ls_structure_factor_coef Fsqd
_refine_ls_weighting_details 'w = 1/[\s^2^(Fo^2^)+(0.0642P)^2^] where P=(Fo^2^+2Fc^2^)/3'
_refine_ls_weighting_scheme calc
_refine_ls_wR_factor_gt 0.1068
_refine_ls_wR_factor_ref 0.1160
_reflns_Friedel_coverage 0.827
_reflns_Friedel_fraction_full 0.999
_reflns_Friedel_fraction_max 0.821
_reflns_number_gt 9915
_reflns_number_total 13299
_reflns_threshold_expression F^2^>2.0\s(F^2^)
_cod_data_source_file jz1c02896_si_004.cif
_cod_data_source_block xcalibur
_cod_database_code 8000549

loop_
_space_group_symop_id
_space_group_symop_operation_xyz
1 +X,+Y,+Z
2 -X,1/2+Y,-Z

loop_
_atom_site_label
_atom_site_type_symbol
_atom_site_fract_x
_atom_site_fract_y
_atom_site_fract_z
_atom_site_U_iso_or_equiv
_atom_site_adp_type
_atom_site_occupancy
_atom_site_site_symmetry_order
_atom_site_calc_flag
_atom_site_refinement_flags_posn
_atom_site_refinement_flags_adp
_atom_site_refinement_flags_occupancy
_atom_site_disorder_assembly
_atom_site_disorder_group
O1 O 0.82326(16) 0.43542(15) 0.30356(8) 0.0495(4) Uani 1 1 d . . . . .
O2 O 0.25912(15) 0.15560(16) 0.17575(9) 0.0528(4) Uani 1 1 d . . . . .
O3 O 0.89375(14) 0.62599(16) 0.20317(8) 0.0470(4) Uani 1 1 d . . . . .
O4 O 0.26850(16) 0.76312(19) 0.29887(9) 0.0575(5) Uani 1 1 d . . . . .
N1 N 0.59024(16) 0.34384(19) 0.30103(9) 0.0432(5) Uani 1 1 d . . . . .
N2 N 0.50672(17) 0.20674(17) 0.19665(10) 0.0420(4) Uani 1 1 d . . . . .
N3 N 0.63773(16) 0.64696(17) 0.19606(9) 0.0396(4) Uani 1 1 d . . . . .
N4 N 0.52230(17) 0.75420(18) 0.30060(9) 0.0432(4) Uani 1 1 d . . . . .
C1 C 0.6547(2) 0.3604(2) 0.36592(11) 0.0400(5) Uani 1 1 d . . . . .
C2 C 0.6093(2) 0.3330(2) 0.42904(12) 0.0479(6) Uani 1 1 d . . . . .
H2 H 0.532597 0.297939 0.430248 0.058 Uiso 1 1 calc R U . . .
C3 C 0.6773(3) 0.3574(3) 0.48975(13) 0.0620(8) Uani 1 1 d . . . . .
H3 H 0.645849 0.339623 0.532000 0.074 Uiso 1 1 calc R U . . .
C4 C 0.7915(3) 0.4079(3) 0.48882(14) 0.0705(9) Uani 1 1 d . . . . .
H4 H 0.836082 0.425313 0.530349 0.085 Uiso 1 1 calc R U . . .
C5 C 0.8404(3) 0.4329(3) 0.42619(14) 0.0633(8) Uani 1 1 d . . . . .
H5 H 0.918266 0.465936 0.425227 0.076 Uiso 1 1 calc R U . . .
C6 C 0.7722(2) 0.4083(2) 0.36580(12) 0.0453(6) Uani 1 1 d . . . . .
C7 C 0.7818(2) 0.37506(19) 0.24625(11) 0.0399(5) Uani 1 1 d . . . . .
C8 C 0.8539(2) 0.3671(2) 0.19095(13) 0.0457(5) Uani 1 1 d . . . . .
H8 H 0.932165 0.399930 0.192555 0.055 Uiso 1 1 calc R U . . .
C9 C 0.8093(2) 0.3090(2) 0.13142(12) 0.0418(5) Uani 1 1 d . . . . .
C10 C 0.8773(3) 0.3063(2) 0.07143(14) 0.0551(7) Uani 1 1 d . . . . .
H10 H 0.954365 0.341017 0.072111 0.066 Uiso 1 1 calc R U . . .
C11 C 0.8333(3) 0.2544(3) 0.01292(13) 0.0598(7) Uani 1 1 d . . . . .
H11 H 0.879580 0.254257 -0.026075 0.072 Uiso 1 1 calc R U . . .
C12 C 0.7182(3) 0.2012(2) 0.01131(13) 0.0527(6) Uani 1 1 d . . . . .
H12 H 0.688494 0.165207 -0.028847 0.063 Uiso 1 1 calc R U . . .
C13 C 0.6489(2) 0.2014(2) 0.06786(11) 0.0438(5) Uani 1 1 d . . . . .
H13 H 0.572003 0.166187 0.065520 0.053 Uiso 1 1 calc R U . . .
C14 C 0.69207(19) 0.25413(19) 0.13010(11) 0.0380(5) Uani 1 1 d . . . . .
C15 C 0.62403(19) 0.25824(19) 0.19105(11) 0.0363(5) Uani 1 1 d . . . . .
C16 C 0.6648(2) 0.32407(19) 0.24501(11) 0.0367(5) Uani 1 1 d . . . . .
C17 C 0.4749(2) 0.1008(2) 0.17556(11) 0.0400(5) Uani 1 1 d . . . . .
C18 C 0.5610(3) 0.0197(2) 0.16398(12) 0.0508(6) Uani 1 1 d . . . . .
H18 H 0.646041 0.033357 0.172161 0.061 Uiso 1 1 calc R U . . .
C19 C 0.5210(3) -0.0805(2) 0.14049(14) 0.0601(7) Uani 1 1 d . . . . .
H19 H 0.579423 -0.133817 0.131849 0.072 Uiso 1 1 calc R U . . .
C20 C 0.3962(3) -0.1032(3) 0.12955(15) 0.0673(8) Uani 1 1 d . . . . .
H20 H 0.370418 -0.171145 0.112792 0.081 Uiso 1 1 calc R U . . .
C21 C 0.3090(3) -0.0253(3) 0.14340(14) 0.0603(7) Uani 1 1 d . . . . .
H21 H 0.224156 -0.041236 0.137776 0.072 Uiso 1 1 calc R U . . .
C22 C 0.3486(2) 0.0768(2) 0.16576(11) 0.0454(6) Uani 1 1 d . . . . .
C23 C 0.2934(2) 0.2353(2) 0.22412(11) 0.0423(5) Uani 1 1 d . . . . .
C24 C 0.2055(2) 0.2879(2) 0.25881(12) 0.0464(6) Uani 1 1 d . . . . .
H24 H 0.121792 0.268843 0.251384 0.056 Uiso 1 1 calc R U . . .
C25 C 0.2415(2) 0.3716(2) 0.30623(12) 0.0445(6) Uani 1 1 d . . . . .
C26 C 0.1519(2) 0.4332(3) 0.33966(14) 0.0556(7) Uani 1 1 d . . . . .
H26 H 0.067505 0.417386 0.330898 0.067 Uiso 1 1 calc R U . . .
C27 C 0.1863(3) 0.5149(3) 0.38428(14) 0.0597(7) Uani 1 1 d . . . . .
H27 H 0.125752 0.552583 0.406808 0.072 Uiso 1 1 calc R U . . .
C28 C 0.3124(3) 0.5429(2) 0.39663(13) 0.0564(7) Uani 1 1 d . . . . .
H28 H 0.335144 0.600708 0.425920 0.068 Uiso 1 1 calc R U . . .
C29 C 0.4023(2) 0.4849(2) 0.36547(12) 0.0460(6) Uani 1 1 d . . . . .
H29 H 0.485807 0.504082 0.373850 0.055 Uiso 1 1 calc R U . . .
C30 C 0.3707(2) 0.3967(2) 0.32098(11) 0.0403(5) Uani 1 1 d . . . . .
C31 C 0.4594(2) 0.33215(19) 0.28829(11) 0.0374(5) Uani 1 1 d . . . . .
C32 C 0.42049(19) 0.2596(2) 0.23734(11) 0.0384(5) Uani 1 1 d . . . . .
C33 C 0.6997(2) 0.65140(18) 0.13344(11) 0.0362(5) Uani 1 1 d . . . . .
C34 C 0.6407(2) 0.6676(2) 0.06858(11) 0.0408(5) Uani 1 1 d . . . . .
H34 H 0.555291 0.681169 0.064178 0.049 Uiso 1 1 calc R U . . .
C35 C 0.7080(2) 0.6636(2) 0.00989(12) 0.0490(6) Uani 1 1 d . . . . .
H35 H 0.666978 0.672192 -0.033776 0.059 Uiso 1 1 calc R U . . .
C36 C 0.8351(2) 0.6471(2) 0.01578(13) 0.0554(7) Uani 1 1 d . . . . .
H36 H 0.879811 0.642993 -0.023745 0.066 Uiso 1 1 calc R U . . .
C37 C 0.8959(2) 0.6368(2) 0.08097(13) 0.0497(6) Uani 1 1 d . . . . .
H37 H 0.982227 0.628290 0.085460 0.060 Uiso 1 1 calc R U . . .
C38 C 0.8289(2) 0.63909(19) 0.13912(11) 0.0403(5) Uani 1 1 d . . . . .
C39 C 0.8382(2) 0.6685(2) 0.25974(11) 0.0406(5) Uani 1 1 d . . . . .
C40 C 0.9098(2) 0.6949(2) 0.31749(13) 0.0489(6) Uani 1 1 d . . . . .
H40 H 0.996341 0.690333 0.317753 0.059 Uiso 1 1 calc R U . . .
C41 C 0.8527(2) 0.7294(2) 0.37761(12) 0.0470(6) Uani 1 1 d . . . . .
C42 C 0.9230(3) 0.7465(3) 0.44123(15) 0.0629(8) Uani 1 1 d . . . . .
H42 H 1.009414 0.739132 0.442988 0.075 Uiso 1 1 calc R U . . .
C43 C 0.8675(3) 0.7733(3) 0.49956(15) 0.0716(9) Uani 1 1 d . . . . .
H43 H 0.915609 0.783466 0.540986 0.086 Uiso 1 1 calc R U . . .
C44 C 0.7371(3) 0.7857(3) 0.49768(14) 0.0666(8) Uani 1 1 d . . . . .
H44 H 0.699167 0.803713 0.538008 0.080 Uiso 1 1 calc R U . . .
C45 C 0.6663(3) 0.7716(3) 0.43742(12) 0.0553(7) Uani 1 1 d . . . . .
H45 H 0.580023 0.779513 0.437119 0.066 Uiso 1 1 calc R U . . .
C46 C 0.7211(2) 0.7451(2) 0.37507(12) 0.0442(5) Uani 1 1 d . . . . .
C47 C 0.6517(2) 0.7303(2) 0.31042(11) 0.0401(5) Uani 1 1 d . . . . .
C48 C 0.7076(2) 0.68276(19) 0.25565(10) 0.0379(5) Uani 1 1 d . . . . .
C49 C 0.4674(2) 0.8529(2) 0.32012(11) 0.0459(6) Uani 1 1 d . . . . .
C50 C 0.5325(3) 0.9455(2) 0.34012(13) 0.0554(7) Uani 1 1 d . . . . .
H50 H 0.619331 0.945725 0.341162 0.066 Uiso 1 1 calc R U . . .
C51 C 0.4695(4) 1.0384(3) 0.35871(15) 0.0705(9) Uani 1 1 d . . . . .
H51 H 0.514019 1.100250 0.373075 0.085 Uiso 1 1 calc R U . . .
C52 C 0.3406(4) 1.0391(3) 0.35591(15) 0.0727(10) Uani 1 1 d . . . . .
H52 H 0.298231 1.101337 0.368462 0.087 Uiso 1 1 calc R U . . .
C53 C 0.2752(3) 0.9481(3) 0.33462(13) 0.0613(8) Uani 1 1 d . . . . .
H53 H 0.188291 0.948886 0.331952 0.074 Uiso 1 1 calc R U . . .
C54 C 0.3372(2) 0.8560(2) 0.31730(11) 0.0493(6) Uani 1 1 d . . . . .
C55 C 0.3210(2) 0.6944(2) 0.25230(11) 0.0442(6) Uani 1 1 d . . . . .
C56 C 0.2474(2) 0.6309(2) 0.20957(12) 0.0467(6) Uani 1 1 d . . . . .
H56 H 0.161012 0.635015 0.210468 0.056 Uiso 1 1 calc R U . . .
C57 C 0.3012(2) 0.5588(2) 0.16383(12) 0.0431(5) Uani 1 1 d . . . . .
C58 C 0.2281(2) 0.4864(2) 0.12228(14) 0.0532(6) Uani 1 1 d . . . . .
H58 H 0.142083 0.485616 0.125699 0.064 Uiso 1 1 calc R U . . .
C59 C 0.2789(3) 0.4174(2) 0.07728(15) 0.0588(7) Uani 1 1 d . . . . .
H59 H 0.227775 0.372474 0.048906 0.071 Uiso 1 1 calc R U . . .
C60 C 0.4087(3) 0.4140(2) 0.07364(15) 0.0550(6) Uani 1 1 d . . . . .
H60 H 0.443678 0.365630 0.043354 0.066 Uiso 1 1 calc R U . . .
C61 C 0.4843(2) 0.4809(2) 0.11415(12) 0.0441(5) Uani 1 1 d . . . . .
H61 H 0.570486 0.475911 0.112230 0.053 Uiso 1 1 calc R U . . .
C62 C 0.4340(2) 0.5578(2) 0.15906(11) 0.0384(5) Uani 1 1 d . . . . .
C63 C 0.50668(19) 0.63369(19) 0.20058(10) 0.0359(5) Uani 1 1 d . . . . .
C64 C 0.4520(2) 0.6926(2) 0.25045(11) 0.0393(5) Uani 1 1 d . . . . .
C65 C 0.9300(5) 0.9596(6) 0.1035(3) 0.151(2) Uani 1 1 d . . . . .
H65A H 0.922530 0.893679 0.076837 0.182 Uiso 1 1 calc R U . . .
H65B H 0.863548 1.008397 0.088589 0.182 Uiso 1 1 calc R U . . .
H65C H 1.008917 0.993393 0.096682 0.182 Uiso 1 1 calc R U . . .
C66 C 0.9225(5) 0.9350(5) 0.1753(4) 0.136(2) Uani 1 1 d . . . . .
H66A H 0.988520 0.883844 0.189103 0.164 Uiso 1 1 calc R U . . .
H66B H 0.843492 0.898814 0.181029 0.164 Uiso 1 1 calc R U . . .
C67 C 0.9329(5) 1.0317(6) 0.2242(3) 0.1285(19) Uani 1 1 d . . . . .
H67A H 1.018079 1.058425 0.225507 0.154 Uiso 1 1 calc R U . . .
H67B H 0.879218 1.089041 0.204625 0.154 Uiso 1 1 calc R U . . .
C68 C 0.9012(5) 1.0130(5) 0.2948(3) 0.1313(19) Uani 1 1 d . . . . .
H68A H 0.958778 0.958777 0.314696 0.158 Uiso 1 1 calc R U . . .
H68B H 0.818553 0.980781 0.292673 0.158 Uiso 1 1 calc R U . . .
C69 C 0.9012(9) 1.1042(7) 0.3436(4) 0.181(3) Uani 1 1 d . . . . .
H69A H 0.845089 1.159178 0.323257 0.218 Uiso 1 1 calc R U . . .
H69B H 0.984402 1.135379 0.346600 0.218 Uiso 1 1 calc R U . . .
C70 C 0.8663(6) 1.0852(6) 0.4150(3) 0.146(2) Uani 1 1 d . . . . .
H70A H 0.870838 1.152543 0.440289 0.175 Uiso 1 1 calc R U . . .
H70B H 0.782575 1.057366 0.413879 0.175 Uiso 1 1 calc R U . . .
H70C H 0.922665 1.033434 0.437352 0.175 Uiso 1 1 calc R U . . .

loop_
_atom_site_aniso_label
_atom_site_aniso_U_11
_atom_site_aniso_U_22
_atom_site_aniso_U_33
_atom_site_aniso_U_23
_atom_site_aniso_U_13
_atom_site_aniso_U_12
O1 0.0476(9) 0.0562(11) 0.0455(9) -0.0085(8) 0.0084(7) -0.0140(8)
O2 0.0419(8) 0.0624(12) 0.0535(9) -0.0063(9) -0.0009(7) -0.0068(9)
O3 0.0381(8) 0.0590(11) 0.0442(9) -0.0022(8) 0.0040(7) 0.0103(8)
O4 0.0456(9) 0.0786(14) 0.0496(9) -0.0079(10) 0.0133(8) 0.0106(10)
N1 0.0336(9) 0.0599(13) 0.0370(10) -0.0091(9) 0.0076(7) -0.0028(9)
N2 0.0382(9) 0.0431(11) 0.0455(10) -0.0086(9) 0.0082(8) -0.0049(9)
N3 0.0333(9) 0.0529(12) 0.0328(9) -0.0030(9) 0.0046(7) 0.0010(9)
N4 0.0396(10) 0.0504(12) 0.0396(9) -0.0076(9) 0.0025(8) 0.0083(9)
C1 0.0393(11) 0.0422(12) 0.0385(11) -0.0066(10) 0.0040(9) 0.0018(10)
C2 0.0483(13) 0.0542(15) 0.0419(12) -0.0031(11) 0.0078(10) -0.0008(12)
C3 0.0605(16) 0.088(2) 0.0377(13) -0.0032(14) 0.0064(11) 0.0012(16)
C4 0.0565(16) 0.110(3) 0.0441(15) -0.0200(16) -0.0025(12) -0.0047(18)
C5 0.0463(13) 0.089(2) 0.0540(15) -0.0203(16) 0.0020(12) -0.0103(15)
C6 0.0438(12) 0.0504(14) 0.0422(12) -0.0076(11) 0.0066(10) -0.0009(11)
C7 0.0387(11) 0.0396(13) 0.0415(12) -0.0020(10) 0.0043(9) -0.0011(10)
C8 0.0381(11) 0.0466(14) 0.0535(14) -0.0011(11) 0.0120(10) -0.0035(10)
C9 0.0406(11) 0.0421(13) 0.0438(12) -0.0018(10) 0.0099(9) 0.0038(10)
C10 0.0489(14) 0.0633(18) 0.0554(15) -0.0028(13) 0.0202(12) -0.0032(13)
C11 0.0606(16) 0.0735(19) 0.0479(14) -0.0047(14) 0.0232(12) 0.0076(15)
C12 0.0590(15) 0.0599(17) 0.0398(12) -0.0062(12) 0.0081(11) 0.0107(13)
C13 0.0453(12) 0.0484(14) 0.0377(11) -0.0015(10) 0.0027(9) 0.0076(11)
C14 0.0391(11) 0.0370(12) 0.0383(11) 0.0013(10) 0.0068(9) 0.0078(10)
C15 0.0328(10) 0.0389(12) 0.0376(10) 0.0014(10) 0.0045(8) 0.0034(9)
C16 0.0366(11) 0.0404(12) 0.0337(10) 0.0009(9) 0.0067(9) 0.0031(9)
C17 0.0477(12) 0.0402(12) 0.0321(10) 0.0006(9) 0.0032(9) -0.0038(10)
C18 0.0615(15) 0.0455(15) 0.0454(13) 0.0003(11) 0.0037(11) 0.0014(12)
C19 0.085(2) 0.0413(15) 0.0539(15) -0.0030(13) 0.0031(14) 0.0036(14)
C20 0.097(2) 0.0472(17) 0.0573(17) -0.0045(13) 0.0026(16) -0.0171(17)
C21 0.0654(17) 0.0634(19) 0.0517(15) -0.0021(14) 0.0002(13) -0.0201(15)
C22 0.0517(14) 0.0485(14) 0.0359(11) 0.0012(11) 0.0020(10) -0.0066(12)
C23 0.0384(11) 0.0510(14) 0.0374(11) 0.0054(10) 0.0015(9) -0.0017(10)
C24 0.0337(11) 0.0614(16) 0.0443(12) 0.0082(12) 0.0041(9) -0.0006(11)
C25 0.0394(12) 0.0558(15) 0.0394(12) 0.0127(11) 0.0103(9) 0.0078(11)
C26 0.0444(13) 0.0719(19) 0.0520(15) 0.0134(15) 0.0137(11) 0.0168(13)
C27 0.0575(16) 0.0681(19) 0.0557(15) 0.0061(14) 0.0191(13) 0.0243(15)
C28 0.0685(18) 0.0498(15) 0.0528(14) 0.0002(12) 0.0176(13) 0.0140(13)
C29 0.0500(13) 0.0446(14) 0.0445(12) 0.0021(11) 0.0113(10) 0.0056(11)
C30 0.0413(11) 0.0453(13) 0.0352(11) 0.0075(10) 0.0085(9) 0.0056(10)
C31 0.0364(11) 0.0421(12) 0.0341(10) 0.0027(10) 0.0061(9) 0.0013(10)
C32 0.0352(10) 0.0436(13) 0.0372(10) 0.0018(10) 0.0079(9) 0.0014(10)
C33 0.0394(11) 0.0333(11) 0.0367(11) -0.0029(9) 0.0071(9) 0.0033(9)
C34 0.0424(11) 0.0403(13) 0.0401(11) -0.0005(10) 0.0052(9) 0.0045(10)
C35 0.0582(14) 0.0525(15) 0.0369(11) 0.0011(11) 0.0073(10) 0.0031(12)
C36 0.0578(15) 0.0653(18) 0.0455(13) 0.0028(13) 0.0215(12) 0.0075(14)
C37 0.0427(12) 0.0566(16) 0.0514(13) 0.0035(12) 0.0145(10) 0.0045(12)
C38 0.0397(11) 0.0381(12) 0.0431(12) -0.0013(10) 0.0036(9) 0.0044(10)
C39 0.0396(11) 0.0413(13) 0.0408(11) 0.0001(10) 0.0027(9) 0.0046(10)
C40 0.0391(12) 0.0530(15) 0.0537(13) -0.0023(12) -0.0031(10) 0.0072(11)
C41 0.0498(13) 0.0453(14) 0.0446(12) -0.0050(11) -0.0065(10) 0.0049(11)
C42 0.0553(15) 0.0705(19) 0.0602(16) -0.0148(15) -0.0149(13) 0.0142(15)
C43 0.0777(19) 0.085(2) 0.0493(14) -0.0211(16) -0.0182(14) 0.0107(18)
C44 0.0762(19) 0.081(2) 0.0413(13) -0.0138(14) -0.0036(13) 0.0114(17)
C45 0.0586(15) 0.0647(18) 0.0424(12) -0.0065(13) 0.0027(11) 0.0099(14)
C46 0.0476(12) 0.0439(13) 0.0406(12) -0.0039(10) -0.0014(10) 0.0050(11)
C47 0.0396(11) 0.0437(13) 0.0372(11) -0.0021(10) 0.0034(9) 0.0031(10)
C48 0.0380(11) 0.0405(12) 0.0354(11) 0.0010(10) 0.0029(9) 0.0024(10)
C49 0.0547(14) 0.0526(15) 0.0311(11) 0.0014(10) 0.0068(10) 0.0124(12)
C50 0.0689(17) 0.0487(15) 0.0494(14) -0.0033(12) 0.0099(13) 0.0074(13)
C51 0.105(3) 0.0519(18) 0.0560(16) 0.0015(14) 0.0151(16) 0.0147(17)
C52 0.101(3) 0.066(2) 0.0525(16) 0.0026(15) 0.0121(16) 0.0421(19)
C53 0.0672(17) 0.078(2) 0.0399(13) 0.0036(14) 0.0086(12) 0.0323(16)
C54 0.0543(14) 0.0633(17) 0.0310(11) 0.0011(11) 0.0087(10) 0.0140(13)
C55 0.0379(11) 0.0592(15) 0.0365(11) 0.0052(11) 0.0096(9) 0.0079(11)
C56 0.0320(10) 0.0611(16) 0.0472(12) 0.0062(12) 0.0038(10) 0.0013(11)
C57 0.0397(12) 0.0508(14) 0.0387(11) 0.0110(11) 0.0020(9) -0.0018(11)
C58 0.0425(13) 0.0531(16) 0.0627(16) 0.0087(13) -0.0056(12) -0.0063(12)
C59 0.0562(15) 0.0472(15) 0.0707(18) -0.0052(14) -0.0119(13) -0.0067(13)
C60 0.0622(16) 0.0430(14) 0.0591(15) -0.0064(12) -0.0018(12) 0.0012(12)
C61 0.0454(13) 0.0402(13) 0.0464(13) 0.0027(11) 0.0004(10) 0.0021(11)
C62 0.0383(11) 0.0407(12) 0.0358(10) 0.0074(10) 0.0007(9) -0.0003(10)
C63 0.0358(10) 0.0408(12) 0.0315(10) 0.0052(9) 0.0040(8) 0.0029(9)
C64 0.0389(11) 0.0458(13) 0.0333(10) 0.0031(10) 0.0023(9) 0.0043(10)
C65 0.128(4) 0.151(6) 0.174(6) 0.060(5) -0.003(4) 0.006(4)
C66 0.111(4) 0.102(4) 0.199(7) 0.034(5) 0.025(4) 0.002(3)
C67 0.088(3) 0.138(5) 0.158(5) 0.041(4) -0.005(3) -0.006(3)
C68 0.088(3) 0.131(5) 0.176(6) 0.007(5) 0.017(3) -0.005(3)
C69 0.227(8) 0.134(6) 0.177(7) -0.015(6) -0.031(6) -0.020(6)
C70 0.149(5) 0.141(6) 0.145(5) -0.002(4) -0.005(4) -0.017(4)

loop_
_atom_type_symbol
_atom_type_description
_atom_type_scat_dispersion_real
_atom_type_scat_dispersion_imag
_atom_type_scat_source
C C 0.0033 0.0016
;
International Tables for Crystallography
(Vol. C, Tables 4.2.6.8 and 6.1.1.4)
;
H H 0.0000 0.0000
;
International Tables for Crystallography
(Vol. C, Table 6.1.1.4)
;
N N 0.0061 0.0033
;
International Tables for Crystallography
(Vol. C, Tables 4.2.6.8 and 6.1.1.4)
;
O O 0.0106 0.0060
;
International Tables for Crystallography
(Vol. C, Tables 4.2.6.8 and 6.1.1.4)
;

loop_
_geom_angle_atom_site_label_1
_geom_angle_atom_site_label_2
_geom_angle_atom_site_label_3
_geom_angle
_geom_angle_site_symmetry_1
_geom_angle_site_symmetry_3
_geom_angle_publ_flag
C7 O1 C6 115.99(18) . . ?
C23 O2 C22 115.66(18) . . ?
C39 O3 C38 116.35(16) . . ?
C55 O4 C54 115.79(18) . . ?
C1 N1 C16 116.06(17) . . ?
C1 N1 C31 126.27(17) . . ?
C16 N1 C31 117.20(17) . . ?
C17 N2 C32 115.67(18) . . ?
C17 N2 C15 126.34(19) . . ?
C32 N2 C15 117.11(19) . . ?
C48 N3 C33 115.60(17) . . ?
C48 N3 C63 117.42(16) . . ?
C33 N3 C63 125.34(17) . . ?
C64 N4 C49 115.61(18) . . ?
C64 N4 C47 117.00(18) . . ?
C49 N4 C47 124.4(2) . . ?
C2 C1 C6 118.6(2) . . ?
C2 C1 N1 124.7(2) . . ?
C6 C1 N1 116.8(2) . . ?
C3 C2 C1 120.0(2) . . ?
C3 C2 H2 120.0 . . ?
C1 C2 H2 120.0 . . ?
C2 C3 C4 120.7(2) . . ?
C2 C3 H3 119.7 . . ?
C4 C3 H3 119.7 . . ?
C3 C4 C5 120.2(2) . . ?
C3 C4 H4 119.9 . . ?
C5 C4 H4 119.9 . . ?
C6 C5 C4 118.9(3) . . ?
C6 C5 H5 120.6 . . ?
C4 C5 H5 120.6 . . ?
C5 C6 C1 121.6(2) . . ?
C5 C6 O1 117.6(2) . . ?
C1 C6 O1 120.8(2) . . ?
C8 C7 O1 119.8(2) . . ?
C8 C7 C16 120.7(2) . . ?
O1 C7 C16 119.55(19) . . ?
C7 C8 C9 119.7(2) . . ?
C7 C8 H8 120.1 . . ?
C9 C8 H8 120.1 . . ?
C8 C9 C10 121.1(2) . . ?
C8 C9 C14 120.26(19) . . ?
C10 C9 C14 118.6(2) . . ?
C11 C10 C9 121.7(2) . . ?
C11 C10 H10 119.1 . . ?
C9 C10 H10 119.1 . . ?
C10 C11 C12 119.8(2) . . ?
C10 C11 H11 120.1 . . ?
C12 C11 H11 120.1 . . ?
C13 C12 C11 120.8(2) . . ?
C13 C12 H12 119.6 . . ?
C11 C12 H12 119.6 . . ?
C12 C13 C14 121.1(2) . . ?
C12 C13 H13 119.5 . . ?
C14 C13 H13 119.5 . . ?
C13 C14 C9 117.93(19) . . ?
C13 C14 C15 124.1(2) . . ?
C9 C14 C15 118.0(2) . . ?
C16 C15 N2 116.40(18) . . ?
C16 C15 C14 119.6(2) . . ?
N2 C15 C14 123.59(19) . . ?
C15 C16 C7 121.12(19) . . ?
C15 C16 N1 121.21(19) . . ?
C7 C16 N1 117.7(2) . . ?
C22 C17 C18 118.7(2) . . ?
C22 C17 N2 117.0(2) . . ?
C18 C17 N2 124.2(2) . . ?
C19 C18 C17 120.0(3) . . ?
C19 C18 H18 120.0 . . ?
C17 C18 H18 120.0 . . ?
C20 C19 C18 121.0(3) . . ?
C20 C19 H19 119.5 . . ?
C18 C19 H19 119.5 . . ?
C19 C20 C21 119.9(3) . . ?
C19 C20 H20 120.1 . . ?
C21 C20 H20 120.1 . . ?
C20 C21 C22 119.5(3) . . ?
C20 C21 H21 120.3 . . ?
C22 C21 H21 120.3 . . ?
C21 C22 O2 118.4(2) . . ?
C21 C22 C17 120.8(3) . . ?
O2 C22 C17 120.8(2) . . ?
C24 C23 O2 120.5(2) . . ?
C24 C23 C32 120.6(2) . . ?
O2 C23 C32 118.9(2) . . ?
C23 C24 C25 119.9(2) . . ?
C23 C24 H24 120.0 . . ?
C25 C24 H24 120.0 . . ?
C24 C25 C26 121.5(2) . . ?
C24 C25 C30 120.3(2) . . ?
C26 C25 C30 118.3(2) . . ?
C27 C26 C25 121.4(3) . . ?
C27 C26 H26 119.3 . . ?
C25 C26 H26 119.3 . . ?
C26 C27 C28 120.5(2) . . ?
C26 C27 H27 119.8 . . ?
C28 C27 H27 119.8 . . ?
C29 C28 C27 119.9(3) . . ?
C29 C28 H28 120.1 . . ?
C27 C28 H28 120.1 . . ?
C28 C29 C30 121.3(2) . . ?
C28 C29 H29 119.3 . . ?
C30 C29 H29 119.3 . . ?
C29 C30 C31 124.0(2) . . ?
C29 C30 C25 118.5(2) . . ?
C31 C30 C25 117.5(2) . . ?
C32 C31 N1 116.09(19) . . ?
C32 C31 C30 120.1(2) . . ?
N1 C31 C30 123.6(2) . . ?
C31 C32 C23 120.9(2) . . ?
C31 C32 N2 121.29(19) . . ?
C23 C32 N2 117.8(2) . . ?
C34 C33 C38 118.70(19) . . ?
C34 C33 N3 124.50(19) . . ?
C38 C33 N3 116.80(19) . . ?
C33 C34 C35 120.4(2) . . ?
C33 C34 H34 119.8 . . ?
C35 C34 H34 119.8 . . ?
C36 C35 C34 120.4(2) . . ?
C36 C35 H35 119.8 . . ?
C34 C35 H35 119.8 . . ?
C35 C36 C37 119.4(2) . . ?
C35 C36 H36 120.3 . . ?
C37 C36 H36 120.3 . . ?
C38 C37 C36 120.1(2) . . ?
C38 C37 H37 120.0 . . ?
C36 C37 H37 120.0 . . ?
C37 C38 O3 117.90(19) . . ?
C37 C38 C33 120.8(2) . . ?
O3 C38 C33 121.28(18) . . ?
C40 C39 O3 119.46(19) . . ?
C40 C39 C48 121.6(2) . . ?
O3 C39 C48 118.93(19) . . ?
C39 C40 C41 119.8(2) . . ?
C39 C40 H40 120.1 . . ?
C41 C40 H40 120.1 . . ?
C42 C41 C40 121.6(2) . . ?
C42 C41 C46 118.6(2) . . ?
C40 C41 C46 119.8(2) . . ?
C43 C42 C41 121.5(3) . . ?
C43 C42 H42 119.3 . . ?
C41 C42 H42 119.3 . . ?
C42 C43 C44 120.0(3) . . ?
C42 C43 H43 120.0 . . ?
C44 C43 H43 120.0 . . ?
C45 C44 C43 120.5(3) . . ?
C45 C44 H44 119.8 . . ?
C43 C44 H44 119.8 . . ?
C44 C45 C46 121.2(2) . . ?
C44 C45 H45 119.4 . . ?
C46 C45 H45 119.4 . . ?
C45 C46 C47 123.6(2) . . ?
C45 C46 C41 118.2(2) . . ?
C47 C46 C41 118.2(2) . . ?
C48 C47 N4 117.22(19) . . ?
C48 C47 C46 119.87(19) . . ?
N4 C47 C46 122.70(19) . . ?
C47 C48 N3 121.76(18) . . ?
C47 C48 C39 119.47(19) . . ?
N3 C48 C39 118.77(18) . . ?
C50 C49 C54 118.5(2) . . ?
C50 C49 N4 124.9(2) . . ?
C54 C49 N4 116.7(2) . . ?
C49 C50 C51 120.3(3) . . ?
C49 C50 H50 119.8 . . ?
C51 C50 H50 119.8 . . ?
C52 C51 C50 120.0(3) . . ?
C52 C51 H51 120.0 . . ?
C50 C51 H51 120.0 . . ?
C53 C52 C51 119.9(3) . . ?
C53 C52 H52 120.1 . . ?
C51 C52 H52 120.1 . . ?
C54 C53 C52 120.1(3) . . ?
C54 C53 H53 119.9 . . ?
C52 C53 H53 119.9 . . ?
C53 C54 O4 118.9(2) . . ?
C53 C54 C49 121.1(3) . . ?
O4 C54 C49 120.0(2) . . ?
C56 C55 O4 120.3(2) . . ?
C56 C55 C64 121.2(2) . . ?
O4 C55 C64 118.6(2) . . ?
C55 C56 C57 120.1(2) . . ?
C55 C56 H56 119.9 . . ?
C57 C56 H56 119.9 . . ?
C58 C57 C56 121.6(2) . . ?
C58 C57 C62 118.5(2) . . ?
C56 C57 C62 119.9(2) . . ?
C59 C58 C57 122.0(2) . . ?
C59 C58 H58 119.0 . . ?
C57 C58 H58 119.0 . . ?
C58 C59 C60 119.8(3) . . ?
C58 C59 H59 120.1 . . ?
C60 C59 H59 120.1 . . ?
C61 C60 C59 120.5(3) . . ?
C61 C60 H60 119.8 . . ?
C59 C60 H60 119.8 . . ?
C60 C61 C62 121.2(2) . . ?
C60 C61 H61 119.4 . . ?
C62 C61 H61 119.4 . . ?
C61 C62 C63 124.3(2) . . ?
C61 C62 C57 117.9(2) . . ?
C63 C62 C57 117.8(2) . . ?
C64 C63 N3 117.1(2) . . ?
C64 C63 C62 119.79(19) . . ?
N3 C63 C62 123.01(19) . . ?
C63 C64 N4 122.25(19) . . ?
C63 C64 C55 120.2(2) . . ?
N4 C64 C55 117.56(19) . . ?
C66 C65 H65A 109.5 . . ?
C66 C65 H65B 109.5 . . ?
H65A C65 H65B 109.5 . . ?
C66 C65 H65C 109.5 . . ?
H65A C65 H65C 109.5 . . ?
H65B C65 H65C 109.5 . . ?
C65 C66 C67 115.6(5) . . ?
C65 C66 H66A 108.4 . . ?
C67 C66 H66A 108.4 . . ?
C65 C66 H66B 108.4 . . ?
C67 C66 H66B 108.4 . . ?
H66A C66 H66B 107.4 . . ?
C68 C67 C66 116.8(6) . . ?
C68 C67 H67A 108.1 . . ?
C66 C67 H67A 108.1 . . ?
C68 C67 H67B 108.1 . . ?
C66 C67 H67B 108.1 . . ?
H67A C67 H67B 107.3 . . ?
C67 C68 C69 119.8(6) . . ?
C67 C68 H68A 107.4 . . ?
C69 C68 H68A 107.4 . . ?
C67 C68 H68B 107.4 . . ?
C69 C68 H68B 107.4 . . ?
H68A C68 H68B 106.9 . . ?
C68 C69 C70 119.6(7) . . ?
C68 C69 H69A 107.4 . . ?
C70 C69 H69A 107.4 . . ?
C68 C69 H69B 107.4 . . ?
C70 C69 H69B 107.4 . . ?
H69A C69 H69B 106.9 . . ?
C69 C70 H70A 109.5 . . ?
C69 C70 H70B 109.5 . . ?
H70A C70 H70B 109.5 . . ?
C69 C70 H70C 109.5 . . ?
H70A C70 H70C 109.5 . . ?
H70B C70 H70C 109.5 . . ?

loop_
_geom_bond_atom_site_label_1
_geom_bond_atom_site_label_2
_geom_bond_distance
_geom_bond_site_symmetry_2
_geom_bond_publ_flag
O1 C7 1.380(3) . ?
O1 C6 1.395(3) . ?
O2 C23 1.385(3) . ?
O2 C22 1.387(3) . ?
O3 C39 1.382(3) . ?
O3 C38 1.386(3) . ?
O4 C55 1.381(3) . ?
O4 C54 1.391(4) . ?
N1 C1 1.404(3) . ?
N1 C16 1.410(3) . ?
N1 C31 1.416(3) . ?
N2 C17 1.399(3) . ?
N2 C32 1.412(3) . ?
N2 C15 1.419(3) . ?
N3 C48 1.400(3) . ?
N3 C33 1.420(3) . ?
N3 C63 1.424(3) . ?
N4 C64 1.407(3) . ?
N4 C49 1.411(3) . ?
N4 C47 1.419(3) . ?
C1 C2 1.385(3) . ?
C1 C6 1.391(3) . ?
C2 C3 1.371(4) . ?
C2 H2 0.9300 . ?
C3 C4 1.375(4) . ?
C3 H3 0.9300 . ?
C4 C5 1.385(4) . ?
C4 H4 0.9300 . ?
C5 C6 1.367(4) . ?
C5 H5 0.9300 . ?
C7 C8 1.365(3) . ?
C7 C16 1.402(3) . ?
C8 C9 1.409(3) . ?
C8 H8 0.9300 . ?
C9 C10 1.411(3) . ?
C9 C14 1.426(3) . ?
C10 C11 1.353(4) . ?
C10 H10 0.9300 . ?
C11 C12 1.395(4) . ?
C11 H11 0.9300 . ?
C12 C13 1.363(3) . ?
C12 H12 0.9300 . ?
C13 C14 1.415(3) . ?
C13 H13 0.9300 . ?
C14 C15 1.428(3) . ?
C15 C16 1.367(3) . ?
C17 C22 1.387(3) . ?
C17 C18 1.387(4) . ?
C18 C19 1.370(4) . ?
C18 H18 0.9300 . ?
C19 C20 1.370(4) . ?
C19 H19 0.9300 . ?
C20 C21 1.377(5) . ?
C20 H20 0.9300 . ?
C21 C22 1.384(4) . ?
C21 H21 0.9300 . ?
C23 C24 1.357(3) . ?
C23 C32 1.402(3) . ?
C24 C25 1.413(4) . ?
C24 H24 0.9300 . ?
C25 C26 1.414(3) . ?
C25 C30 1.430(3) . ?
C26 C27 1.358(4) . ?
C26 H26 0.9300 . ?
C27 C28 1.400(4) . ?
C27 H27 0.9300 . ?
C28 C29 1.371(3) . ?
C28 H28 0.9300 . ?
C29 C30 1.409(4) . ?
C29 H29 0.9300 . ?
C30 C31 1.419(3) . ?
C31 C32 1.371(3) . ?
C33 C34 1.378(3) . ?
C33 C38 1.391(3) . ?
C34 C35 1.386(3) . ?
C34 H34 0.9300 . ?
C35 C36 1.376(4) . ?
C35 H35 0.9300 . ?
C36 C37 1.383(4) . ?
C36 H36 0.9300 . ?
C37 C38 1.374(3) . ?
C37 H37 0.9300 . ?
C39 C40 1.349(3) . ?
C39 C48 1.409(3) . ?
C40 C41 1.414(3) . ?
C40 H40 0.9300 . ?
C41 C42 1.412(3) . ?
C41 C46 1.423(3) . ?
C42 C43 1.350(4) . ?
C42 H42 0.9300 . ?
C43 C44 1.405(4) . ?
C43 H43 0.9300 . ?
C44 C45 1.357(4) . ?
C44 H44 0.9300 . ?
C45 C46 1.414(3) . ?
C45 H45 0.9300 . ?
C46 C47 1.421(3) . ?
C47 C48 1.381(3) . ?
C49 C50 1.376(4) . ?
C49 C54 1.394(3) . ?
C50 C51 1.387(4) . ?
C50 H50 0.9300 . ?
C51 C52 1.380(5) . ?
C51 H51 0.9300 . ?
C52 C53 1.368(5) . ?
C52 H52 0.9300 . ?
C53 C54 1.365(4) . ?
C53 H53 0.9300 . ?
C55 C56 1.350(4) . ?
C55 C64 1.409(3) . ?
C56 C57 1.402(4) . ?
C56 H56 0.9300 . ?
C57 C58 1.401(4) . ?
C57 C62 1.434(3) . ?
C58 C59 1.355(4) . ?
C58 H58 0.9300 . ?
C59 C60 1.400(4) . ?
C59 H59 0.9300 . ?
C60 C61 1.363(4) . ?
C60 H60 0.9300 . ?
C61 C62 1.414(3) . ?
C61 H61 0.9300 . ?
C62 C63 1.426(3) . ?
C63 C64 1.368(3) . ?
C65 C66 1.428(7) . ?
C65 H65A 0.9600 . ?
C65 H65B 0.9600 . ?
C65 H65C 0.9600 . ?
C66 C67 1.516(9) . ?
C66 H66A 0.9700 . ?
C66 H66B 0.9700 . ?
C67 C68 1.445(7) . ?
C67 H67A 0.9700 . ?
C67 H67B 0.9700 . ?
C68 C69 1.464(9) . ?
C68 H68A 0.9700 . ?
C68 H68B 0.9700 . ?
C69 C70 1.471(9) . ?
C69 H69A 0.9700 . ?
C69 H69B 0.9700 . ?
C70 H70A 0.9600 . ?
C70 H70B 0.9600 . ?
C70 H70C 0.9600 . ?

loop_
_geom_torsion_atom_site_label_1
_geom_torsion_atom_site_label_2
_geom_torsion_atom_site_label_3
_geom_torsion_atom_site_label_4
_geom_torsion
_geom_torsion_site_symmetry_1
_geom_torsion_site_symmetry_2
_geom_torsion_site_symmetry_3
_geom_torsion_site_symmetry_4
_geom_torsion_publ_flag
C16 N1 C1 C2 -149.4(2) . . . . ?
C31 N1 C1 C2 22.5(4) . . . . ?
C16 N1 C1 C6 30.9(3) . . . . ?
C31 N1 C1 C6 -157.2(2) . . . . ?
C6 C1 C2 C3 2.9(4) . . . . ?
N1 C1 C2 C3 -176.9(3) . . . . ?
C1 C2 C3 C4 -0.8(5) . . . . ?
C2 C3 C4 C5 -1.2(6) . . . . ?
C3 C4 C5 C6 1.1(6) . . . . ?
C4 C5 C6 C1 1.0(5) . . . . ?
C4 C5 C6 O1 179.4(3) . . . . ?
C2 C1 C6 C5 -3.0(4) . . . . ?
N1 C1 C6 C5 176.8(3) . . . . ?
C2 C1 C6 O1 178.7(2) . . . . ?
N1 C1 C6 O1 -1.6(4) . . . . ?
C7 O1 C6 C5 155.3(3) . . . . ?
C7 O1 C6 C1 -26.2(3) . . . . ?
C6 O1 C7 C8 -156.7(2) . . . . ?
C6 O1 C7 C16 24.4(3) . . . . ?
O1 C7 C8 C9 -177.6(2) . . . . ?
C16 C7 C8 C9 1.3(4) . . . . ?
C7 C8 C9 C10 175.1(2) . . . . ?
C7 C8 C9 C14 -3.1(4) . . . . ?
C8 C9 C10 C11 -177.3(3) . . . . ?
C14 C9 C10 C11 0.9(4) . . . . ?
C9 C10 C11 C12 -0.5(5) . . . . ?
C10 C11 C12 C13 0.5(5) . . . . ?
C11 C12 C13 C14 -0.8(4) . . . . ?
C12 C13 C14 C9 1.2(4) . . . . ?
C12 C13 C14 C15 179.5(2) . . . . ?
C8 C9 C14 C13 177.0(2) . . . . ?
C10 C9 C14 C13 -1.2(3) . . . . ?
C8 C9 C14 C15 -1.4(3) . . . . ?
C10 C9 C14 C15 -179.6(2) . . . . ?
C17 N2 C15 C16 -141.9(2) . . . . ?
C32 N2 C15 C16 26.9(3) . . . . ?
C17 N2 C15 C14 45.3(3) . . . . ?
C32 N2 C15 C14 -145.9(2) . . . . ?
C13 C14 C15 C16 -170.6(2) . . . . ?
C9 C14 C15 C16 7.7(3) . . . . ?
C13 C14 C15 N2 2.0(4) . . . . ?
C9 C14 C15 N2 -179.7(2) . . . . ?
N2 C15 C16 C7 177.1(2) . . . . ?
C14 C15 C16 C7 -9.7(3) . . . . ?
N2 C15 C16 N1 -3.4(3) . . . . ?
C14 C15 C16 N1 169.7(2) . . . . ?
C8 C7 C16 C15 5.2(4) . . . . ?
O1 C7 C16 C15 -175.9(2) . . . . ?
C8 C7 C16 N1 -174.3(2) . . . . ?
O1 C7 C16 N1 4.6(3) . . . . ?
C1 N1 C16 C15 147.9(2) . . . . ?
C31 N1 C16 C15 -24.7(3) . . . . ?
C1 N1 C16 C7 -32.7(3) . . . . ?
C31 N1 C16 C7 154.7(2) . . . . ?
C32 N2 C17 C22 30.1(3) . . . . ?
C15 N2 C17 C22 -160.9(2) . . . . ?
C32 N2 C17 C18 -150.0(2) . . . . ?
C15 N2 C17 C18 19.0(4) . . . . ?
C22 C17 C18 C19 2.7(3) . . . . ?
N2 C17 C18 C19 -177.2(2) . . . . ?
C17 C18 C19 C20 -1.5(4) . . . . ?
C18 C19 C20 C21 -1.2(4) . . . . ?
C19 C20 C21 C22 2.5(4) . . . . ?
C20 C21 C22 O2 176.6(2) . . . . ?
C20 C21 C22 C17 -1.2(4) . . . . ?
C23 O2 C22 C21 153.0(2) . . . . ?
C23 O2 C22 C17 -29.2(3) . . . . ?
C18 C17 C22 C21 -1.4(3) . . . . ?
N2 C17 C22 C21 178.5(2) . . . . ?
C18 C17 C22 O2 -179.1(2) . . . . ?
N2 C17 C22 O2 0.8(3) . . . . ?
C22 O2 C23 C24 -153.1(2) . . . . ?
C22 O2 C23 C32 26.0(3) . . . . ?
O2 C23 C24 C25 -177.8(2) . . . . ?
C32 C23 C24 C25 3.1(4) . . . . ?
C23 C24 C25 C26 175.6(2) . . . . ?
C23 C24 C25 C30 -3.8(3) . . . . ?
C24 C25 C26 C27 -178.8(2) . . . . ?
C30 C25 C26 C27 0.6(4) . . . . ?
C25 C26 C27 C28 2.2(4) . . . . ?
C26 C27 C28 C29 -2.4(4) . . . . ?
C27 C28 C29 C30 -0.2(4) . . . . ?
C28 C29 C30 C31 -178.7(2) . . . . ?
C28 C29 C30 C25 2.8(3) . . . . ?
C24 C25 C30 C29 176.4(2) . . . . ?
C26 C25 C30 C29 -3.0(3) . . . . ?
C24 C25 C30 C31 -2.2(3) . . . . ?
C26 C25 C30 C31 178.4(2) . . . . ?
C1 N1 C31 C32 -143.4(2) . . . . ?
C16 N1 C31 C32 28.4(3) . . . . ?
C1 N1 C31 C30 41.8(4) . . . . ?
C16 N1 C31 C30 -146.4(2) . . . . ?
C29 C30 C31 C32 -169.5(2) . . . . ?
C25 C30 C31 C32 9.0(3) . . . . ?
C29 C30 C31 N1 5.2(4) . . . . ?
C25 C30 C31 N1 -176.4(2) . . . . ?
N1 C31 C32 C23 175.0(2) . . . . ?
C30 C31 C32 C23 -10.0(3) . . . . ?
N1 C31 C32 N2 -4.9(3) . . . . ?
C30 C31 C32 N2 170.1(2) . . . . ?
C24 C23 C32 C31 3.8(4) . . . . ?
O2 C23 C32 C31 -175.3(2) . . . . ?
C24 C23 C32 N2 -176.3(2) . . . . ?
O2 C23 C32 N2 4.6(3) . . . . ?
C17 N2 C32 C31 146.8(2) . . . . ?
C15 N2 C32 C31 -23.1(3) . . . . ?
C17 N2 C32 C23 -33.0(3) . . . . ?
C15 N2 C32 C23 157.0(2) . . . . ?
C48 N3 C33 C34 -149.9(2) . . . . ?
C63 N3 C33 C34 15.0(4) . . . . ?
C48 N3 C33 C38 29.6(3) . . . . ?
C63 N3 C33 C38 -165.4(2) . . . . ?
C38 C33 C34 C35 4.6(4) . . . . ?
N3 C33 C34 C35 -175.8(2) . . . . ?
C33 C34 C35 C36 -2.2(4) . . . . ?
C34 C35 C36 C37 -1.4(4) . . . . ?
C35 C36 C37 C38 2.3(4) . . . . ?
C36 C37 C38 O3 178.6(2) . . . . ?
C36 C37 C38 C33 0.2(4) . . . . ?
C39 O3 C38 C37 156.0(2) . . . . ?
C39 O3 C38 C33 -25.6(3) . . . . ?
C34 C33 C38 C37 -3.7(4) . . . . ?
N3 C33 C38 C37 176.7(2) . . . . ?
C34 C33 C38 O3 178.0(2) . . . . ?
N3 C33 C38 O3 -1.6(3) . . . . ?
C38 O3 C39 C40 -156.2(2) . . . . ?
C38 O3 C39 C48 24.2(3) . . . . ?
O3 C39 C40 C41 -174.5(2) . . . . ?
C48 C39 C40 C41 5.2(4) . . . . ?
C39 C40 C41 C42 173.1(3) . . . . ?
C39 C40 C41 C46 -5.3(4) . . . . ?
C40 C41 C42 C43 -176.0(3) . . . . ?
C46 C41 C42 C43 2.4(5) . . . . ?
C41 C42 C43 C44 -0.6(5) . . . . ?
C42 C43 C44 C45 -0.4(6) . . . . ?
C43 C44 C45 C46 -0.5(5) . . . . ?
C44 C45 C46 C47 -179.5(3) . . . . ?
C44 C45 C46 C41 2.3(4) . . . . ?
C42 C41 C46 C45 -3.2(4) . . . . ?
C40 C41 C46 C45 175.3(3) . . . . ?
C42 C41 C46 C47 178.5(3) . . . . ?
C40 C41 C46 C47 -3.0(4) . . . . ?
C64 N4 C47 C48 24.3(3) . . . . ?
C49 N4 C47 C48 -135.3(2) . . . . ?
C64 N4 C47 C46 -150.5(2) . . . . ?
C49 N4 C47 C46 50.0(3) . . . . ?
C45 C46 C47 C48 -166.4(3) . . . . ?
C41 C46 C47 C48 11.8(4) . . . . ?
C45 C46 C47 N4 8.2(4) . . . . ?
C41 C46 C47 N4 -173.6(2) . . . . ?
N4 C47 C48 N3 -7.8(3) . . . . ?
C46 C47 C48 N3 167.1(2) . . . . ?
N4 C47 C48 C39 172.9(2) . . . . ?
C46 C47 C48 C39 -12.2(4) . . . . ?
C33 N3 C48 C47 149.7(2) . . . . ?
C63 N3 C48 C47 -16.6(3) . . . . ?
C33 N3 C48 C39 -31.0(3) . . . . ?
C63 N3 C48 C39 162.7(2) . . . . ?
C40 C39 C48 C47 3.6(4) . . . . ?
O3 C39 C48 C47 -176.7(2) . . . . ?
C40 C39 C48 N3 -175.7(2) . . . . ?
O3 C39 C48 N3 4.0(3) . . . . ?
C64 N4 C49 C50 -148.2(2) . . . . ?
C47 N4 C49 C50 11.6(4) . . . . ?
C64 N4 C49 C54 30.5(3) . . . . ?
C47 N4 C49 C54 -169.7(2) . . . . ?
C54 C49 C50 C51 1.7(4) . . . . ?
N4 C49 C50 C51 -179.7(2) . . . . ?
C49 C50 C51 C52 -1.3(4) . . . . ?
C50 C51 C52 C53 -0.1(4) . . . . ?
C51 C52 C53 C54 1.1(4) . . . . ?
C52 C53 C54 O4 177.1(2) . . . . ?
C52 C53 C54 C49 -0.7(4) . . . . ?
C55 O4 C54 C53 150.0(2) . . . . ?
C55 O4 C54 C49 -32.2(3) . . . . ?
C50 C49 C54 C53 -0.7(3) . . . . ?
N4 C49 C54 C53 -179.5(2) . . . . ?
C50 C49 C54 O4 -178.5(2) . . . . ?
N4 C49 C54 O4 2.8(3) . . . . ?
C54 O4 C55 C56 -152.2(2) . . . . ?
C54 O4 C55 C64 27.6(3) . . . . ?
O4 C55 C56 C57 -178.0(2) . . . . ?
C64 C55 C56 C57 2.1(4) . . . . ?
C55 C56 C57 C58 175.5(2) . . . . ?
C55 C56 C57 C62 -4.3(4) . . . . ?
C56 C57 C58 C59 179.1(3) . . . . ?
C62 C57 C58 C59 -1.2(4) . . . . ?
C57 C58 C59 C60 2.8(4) . . . . ?
C58 C59 C60 C61 -1.2(4) . . . . ?
C59 C60 C61 C62 -2.1(4) . . . . ?
C60 C61 C62 C63 -177.1(2) . . . . ?
C60 C61 C62 C57 3.7(3) . . . . ?
C58 C57 C62 C61 -2.1(3) . . . . ?
C56 C57 C62 C61 177.7(2) . . . . ?
C58 C57 C62 C63 178.7(2) . . . . ?
C56 C57 C62 C63 -1.6(3) . . . . ?
C48 N3 C63 C64 23.8(3) . . . . ?
C33 N3 C63 C64 -140.9(2) . . . . ?
C48 N3 C63 C62 -152.1(2) . . . . ?
C33 N3 C63 C62 43.2(3) . . . . ?
C61 C62 C63 C64 -169.5(2) . . . . ?
C57 C62 C63 C64 9.7(3) . . . . ?
C61 C62 C63 N3 6.3(3) . . . . ?
C57 C62 C63 N3 -174.50(19) . . . . ?
N3 C63 C64 N4 -7.2(3) . . . . ?
C62 C63 C64 N4 168.9(2) . . . . ?
N3 C63 C64 C55 171.9(2) . . . . ?
C62 C63 C64 C55 -12.1(3) . . . . ?
C49 N4 C64 C63 144.3(2) . . . . ?
C47 N4 C64 C63 -17.1(3) . . . . ?
C49 N4 C64 C55 -34.8(3) . . . . ?
C47 N4 C64 C55 163.8(2) . . . . ?
C56 C55 C64 C63 6.2(4) . . . . ?
O4 C55 C64 C63 -173.6(2) . . . . ?
C56 C55 C64 N4 -174.7(2) . . . . ?
O4 C55 C64 N4 5.4(3) . . . . ?
C65 C66 C67 C68 168.1(5) . . . . ?
C66 C67 C68 C69 -176.0(6) . . . . ?
C67 C68 C69 C70 178.7(6) . . . . ?
